data_1553900
loop_
_publ_author_name
'Zhao, He'
'Chen, Xiuwen'
'Jiang, Huanfeng'
'Zhang, Min'

_publ_section_title
;
 Copper-catalysed dehydrogenative \a-C(sp3)--H amination of
 tetrahydroquinolines with O-benzoyl hydroxylamines
;
_journal_issue 4
_journal_name_full 'Organic Chemistry Frontiers'
_journal_page_first 539
_journal_paper_doi 10.1039/C7QO00794A
_journal_volume 5
_journal_year 2018
_chemical_formula_moiety 'C13 H13 Br N2 O'
_chemical_formula_sum 'C13 H13 Br N2 O'
_chemical_formula_weight 293.16
_space_group_crystal_system monoclinic
_space_group_IT_number 14
_space_group_name_Hall '-P 2ybc'
_space_group_name_H-M_alt 'P 1 21/c 1'
_atom_sites_solution_hydrogens geom
_audit_creation_method SHELXL-2014
_audit_update_record
;
2017-06-07 deposited with the CCDC.
2017-10-12 downloaded from the CCDC.
;
_cell_angle_alpha 90
_cell_angle_beta 96.144(2)
_cell_angle_gamma 90
_cell_formula_units_Z 4
_cell_length_a 9.6730(7)
_cell_length_b 11.9750(8)
_cell_length_c 10.6305(8)
_cell_measurement_reflns_used 2162
_cell_measurement_temperature 296(2)
_cell_measurement_theta_max 20.47
_cell_measurement_theta_min 2.570
_cell_volume 1224.30(15)
_computing_structure_refinement 'SHELXL-2014 (Sheldrick, 2014)'
_diffrn_ambient_temperature 296(2)
_diffrn_measured_fraction_theta_full 0.974
_diffrn_measured_fraction_theta_max 1.000
_diffrn_measurement_device_type 'CCD area detector'
_diffrn_measurement_method 'phi and omega scans'
_diffrn_radiation_type MoK\a
_diffrn_radiation_wavelength 0.71073
_diffrn_reflns_av_R_equivalents 0.0498
_diffrn_reflns_av_unetI/netI 0.0489
_diffrn_reflns_Laue_measured_fraction_full 0.974
_diffrn_reflns_Laue_measured_fraction_max 1.000
_diffrn_reflns_limit_h_max 8
_diffrn_reflns_limit_h_min -11
_diffrn_reflns_limit_k_max 14
_diffrn_reflns_limit_k_min -14
_diffrn_reflns_limit_l_max 12
_diffrn_reflns_limit_l_min -11
_diffrn_reflns_number 7785
_diffrn_reflns_point_group_measured_fraction_full 0.974
_diffrn_reflns_point_group_measured_fraction_max 1.000
_diffrn_reflns_theta_full 25.242
_diffrn_reflns_theta_max 25.027
_diffrn_reflns_theta_min 2.570
_diffrn_source 'sealed tube'
_exptl_absorpt_coefficient_mu 3.342
_exptl_absorpt_correction_type none
_exptl_crystal_colour yellow
_exptl_crystal_density_diffrn 1.590
_exptl_crystal_density_meas 1.590
_exptl_crystal_description block
_exptl_crystal_F_000 592
_exptl_crystal_size_max 0.21
_exptl_crystal_size_mid 0.2
_exptl_crystal_size_min 0.19
_refine_diff_density_max 0.402
_refine_diff_density_min -0.372
_refine_diff_density_rms 0.061
_refine_ls_extinction_method none
_refine_ls_goodness_of_fit_ref 1.001
_refine_ls_hydrogen_treatment constr
_refine_ls_matrix_type full
_refine_ls_number_parameters 154
_refine_ls_number_reflns 2162
_refine_ls_number_restraints 0
_refine_ls_restrained_S_all 1.001
_refine_ls_R_factor_all 0.0725
_refine_ls_R_factor_gt 0.0383
_refine_ls_shift/su_max 0.000
_refine_ls_shift/su_mean 0.000
_refine_ls_structure_factor_coef Fsqd
_refine_ls_weighting_details 'w=1/[\s^2^(Fo^2^)+(0.0490P)^2^+0.1986P] where P=(Fo^2^+2Fc^2^)/3'
_refine_ls_weighting_scheme calc
_refine_ls_wR_factor_gt 0.0891
_refine_ls_wR_factor_ref 0.1042
_reflns_Friedel_coverage 0.000
_reflns_number_gt 1427
_reflns_number_total 2162
_reflns_threshold_expression 'I > 2\s(I)'
_cod_data_source_file c7qo00794a2.cif
_cod_data_source_block 1
_cod_original_sg_symbol_H-M 'P 21/c'
_cod_database_code 1553900
_shelx_space_group_comment
;
The symmetry employed for this shelxl refinement is uniquely defined
by the following loop, which should always be used as a source of
symmetry information in preference to the above space-group names.
They are only intended as comments.
;
_shelxl_version_number 2014-3

loop_
_space_group_symop_operation_xyz
'x, y, z'
'-x, y+1/2, -z+1/2'
'-x, -y, -z'
'x, -y-1/2, z-1/2'

loop_
_atom_site_label
_atom_site_type_symbol
_atom_site_fract_x
_atom_site_fract_y
_atom_site_fract_z
_atom_site_U_iso_or_equiv
_atom_site_adp_type
_atom_site_occupancy
_atom_site_site_symmetry_order
_atom_site_calc_flag
_atom_site_refinement_flags_posn
_atom_site_refinement_flags_adp
Br1 Br 0.69128(5) 0.53691(4) 0.02996(4) 0.0733(2) Uani 1 1 d . .
O1 O 1.5453(3) 0.7070(3) 0.7556(3) 0.0839(10) Uani 1 1 d . .
N1 N 1.1746(3) 0.5771(2) 0.4385(3) 0.0414(7) Uani 1 1 d . .
N2 N 1.2891(3) 0.6648(3) 0.6122(3) 0.0549(9) Uani 1 1 d . .
C1 C 1.1698(3) 0.6503(3) 0.5313(3) 0.0409(9) Uani 1 1 d . .
C2 C 1.0479(4) 0.7139(3) 0.5461(4) 0.0478(9) Uani 1 1 d . .
H2A H 1.0454 0.7613 0.6151 0.057 Uiso 1 1 calc R U
C3 C 0.9367(4) 0.7045(3) 0.4594(4) 0.0479(10) Uani 1 1 d . .
H3A H 0.8573 0.7463 0.4680 0.058 Uiso 1 1 calc R U
C4 C 0.9395(3) 0.6321(3) 0.3560(3) 0.0398(8) Uani 1 1 d . .
C5 C 0.8280(4) 0.6219(3) 0.2590(4) 0.0471(9) Uani 1 1 d . .
H5A H 0.7484 0.6651 0.2607 0.057 Uiso 1 1 calc R U
C6 C 0.8386(4) 0.5480(3) 0.1632(4) 0.0486(10) Uani 1 1 d . .
C7 C 0.9567(4) 0.4813(3) 0.1589(4) 0.0539(10) Uani 1 1 d . .
H7A H 0.9613 0.4305 0.0932 0.065 Uiso 1 1 calc R U
C8 C 1.0648(4) 0.4912(3) 0.2513(4) 0.0501(10) Uani 1 1 d . .
H8A H 1.1429 0.4463 0.2482 0.060 Uiso 1 1 calc R U
C9 C 1.0612(3) 0.5675(3) 0.3514(3) 0.0388(8) Uani 1 1 d . .
C10 C 1.4056(4) 0.5888(3) 0.6107(4) 0.0628(12) Uani 1 1 d . .
H10A H 1.4036 0.5553 0.5274 0.075 Uiso 1 1 calc R U
H10B H 1.3968 0.5293 0.6713 0.075 Uiso 1 1 calc R U
C11 C 1.5383(5) 0.6457(5) 0.6417(5) 0.0936(17) Uani 1 1 d . .
H11A H 1.6123 0.5907 0.6484 0.112 Uiso 1 1 calc R U
H11B H 1.5538 0.6961 0.5732 0.112 Uiso 1 1 calc R U
C12 C 1.4363(5) 0.7842(4) 0.7496(5) 0.0882(16) Uani 1 1 d . .
H12A H 1.4502 0.8389 0.6848 0.106 Uiso 1 1 calc R U
H12B H 1.4407 0.8234 0.8298 0.106 Uiso 1 1 calc R U
C13 C 1.2982(4) 0.7369(3) 0.7224(4) 0.0724(14) Uani 1 1 d . .
H13A H 1.2309 0.7968 0.7079 0.087 Uiso 1 1 calc R U
H13B H 1.2753 0.6943 0.7950 0.087 Uiso 1 1 calc R U

loop_
_atom_site_aniso_label
_atom_site_aniso_U_11
_atom_site_aniso_U_22
_atom_site_aniso_U_33
_atom_site_aniso_U_23
_atom_site_aniso_U_13
_atom_site_aniso_U_12
Br1 0.0550(3) 0.0987(4) 0.0621(3) -0.0046(2) -0.0134(2) -0.0131(2)
O1 0.062(2) 0.102(2) 0.082(3) -0.0164(19) -0.0188(17) -0.0090(18)
N1 0.0396(17) 0.0413(15) 0.0429(18) -0.0010(14) 0.0026(14) 0.0030(13)
N2 0.0439(18) 0.0592(19) 0.059(2) -0.0173(16) -0.0071(15) 0.0079(16)
C1 0.041(2) 0.0404(19) 0.041(2) 0.0018(17) 0.0047(17) 0.0003(16)
C2 0.048(2) 0.043(2) 0.053(3) -0.0086(18) 0.0087(19) 0.0028(18)
C3 0.036(2) 0.046(2) 0.062(3) -0.0024(19) 0.0078(19) 0.0081(17)
C4 0.037(2) 0.0390(18) 0.044(2) 0.0016(16) 0.0060(16) -0.0030(16)
C5 0.035(2) 0.050(2) 0.056(3) 0.0064(19) 0.0036(17) -0.0010(17)
C6 0.041(2) 0.052(2) 0.052(3) 0.0071(19) -0.0003(17) -0.0100(18)
C7 0.055(2) 0.057(2) 0.048(2) -0.0101(19) 0.0017(19) -0.009(2)
C8 0.049(2) 0.051(2) 0.051(3) -0.0083(18) 0.0064(19) 0.0031(18)
C9 0.0368(19) 0.0400(19) 0.040(2) 0.0037(16) 0.0069(16) -0.0007(15)
C10 0.047(2) 0.069(3) 0.068(3) -0.014(2) -0.008(2) 0.006(2)
C11 0.054(3) 0.112(4) 0.110(5) -0.029(4) -0.008(3) 0.007(3)
C12 0.076(3) 0.091(4) 0.094(4) -0.038(3) -0.005(3) -0.016(3)
C13 0.065(3) 0.078(3) 0.070(3) -0.033(2) -0.009(2) 0.005(2)

loop_
_atom_type_symbol
_atom_type_description
_atom_type_scat_dispersion_real
_atom_type_scat_dispersion_imag
_atom_type_scat_source
C C 0.0033 0.0016 'International Tables Vol C Tables 4.2.6.8 and 6.1.1.4'
H H 0.0000 0.0000 'International Tables Vol C Tables 4.2.6.8 and 6.1.1.4'
N N 0.0061 0.0033 'International Tables Vol C Tables 4.2.6.8 and 6.1.1.4'
O O 0.0106 0.0060 'International Tables Vol C Tables 4.2.6.8 and 6.1.1.4'
Br Br -0.2901 2.4595 'International Tables Vol C Tables 4.2.6.8 and 6.1.1.4'

loop_
_geom_angle_atom_site_label_1
_geom_angle_atom_site_label_2
_geom_angle_atom_site_label_3
_geom_angle
C11 O1 C12 109.8(4)
C1 N1 C9 118.2(3)
C1 N2 C10 121.0(3)
C1 N2 C13 123.7(3)
C10 N2 C13 113.7(3)
N1 C1 N2 117.1(3)
N1 C1 C2 122.1(3)
N2 C1 C2 120.8(3)
C3 C2 C1 119.3(3)
C2 C3 C4 120.6(3)
C5 C4 C9 119.9(3)
C5 C4 C3 123.2(3)
C9 C4 C3 116.9(3)
C6 C5 C4 119.3(3)
C5 C6 C7 121.6(4)
C5 C6 Br1 119.5(3)
C7 C6 Br1 119.0(3)
C8 C7 C6 119.5(4)
C7 C8 C9 121.5(4)
N1 C9 C8 119.0(3)
N1 C9 C4 122.8(3)
C8 C9 C4 118.1(3)
N2 C10 C11 111.7(4)
O1 C11 C10 113.4(4)
O1 C12 C13 115.1(4)
C12 C13 N2 111.6(4)

loop_
_geom_bond_atom_site_label_1
_geom_bond_atom_site_label_2
_geom_bond_distance
Br1 C6 1.904(4)
O1 C11 1.411(5)
O1 C12 1.399(6)
N1 C1 1.324(4)
N1 C9 1.363(4)
N2 C1 1.374(4)
N2 C10 1.450(5)
N2 C13 1.450(4)
C1 C2 1.427(5)
C2 C3 1.345(5)
C3 C4 1.401(5)
C4 C5 1.416(5)
C4 C9 1.414(5)
C5 C6 1.360(5)
C6 C7 1.399(5)
C7 C8 1.362(5)
C8 C9 1.405(5)
C10 C11 1.460(6)
C12 C13 1.451(5)
